data_4033191
loop_
_publ_author_name
'Watanabe, Takashi'
'Geib, Steven J.'
'Curran, Dennis P.'
'Taniguchi, Tsuyoshi'

_publ_section_title
;
 N-Heterocyclic Carbene Boranes are Hydrogen Donors in Masamune-Bergman
 Reactions of Benzo[3,4]cyclodec-3-ene-1,5-diynes.
;
_journal_issue 24
_journal_name_full 'The Journal of organic chemistry'
_journal_page_first 13034
_journal_page_last 13042
_journal_paper_doi 10.1021/acs.joc.7b01981
_journal_volume 82
_journal_year 2017
_chemical_formula_sum 'C20 H22 B N3'
_chemical_formula_weight 315.21
_space_group_crystal_system orthorhombic
_space_group_IT_number 19
_space_group_name_Hall 'P 2ac 2ab'
_space_group_name_H-M_alt 'P 21 21 21'
_symmetry_space_group_name_Hall 'P 2ac 2ab'
_symmetry_space_group_name_H-M 'P 21 21 21'
_atom_sites_solution_hydrogens mixed
_audit_creation_method SHELXL-2016/6
_cell_angle_alpha 90
_cell_angle_beta 90
_cell_angle_gamma 90
_cell_formula_units_Z 4
_cell_length_a 8.1392(5)
_cell_length_b 12.5325(8)
_cell_length_c 17.0339(12)
_cell_measurement_reflns_used 1798
_cell_measurement_temperature 230(2)
_cell_measurement_theta_max 55.867
_cell_measurement_theta_min 4.377
_cell_volume 1737.5(2)
_computing_structure_refinement 'SHELXL-2016/6 (Sheldrick, 2016)'
_computing_structure_solution 'SHELXT 2014/4 (Sheldrick, 2014)'
_diffrn_ambient_temperature 230(2)
_diffrn_measured_fraction_theta_full 0.999
_diffrn_measured_fraction_theta_max 0.999
_diffrn_measurement_device_type 'Bruker Apex II CCD'
_diffrn_measurement_method 'omega and phi scans'
_diffrn_radiation_type CuK\a
_diffrn_radiation_wavelength 1.54178
_diffrn_reflns_av_R_equivalents 0.1037
_diffrn_reflns_av_unetI/netI 0.0646
_diffrn_reflns_Laue_measured_fraction_full 0.999
_diffrn_reflns_Laue_measured_fraction_max 0.999
_diffrn_reflns_limit_h_max 7
_diffrn_reflns_limit_h_min -9
_diffrn_reflns_limit_k_max 15
_diffrn_reflns_limit_k_min -15
_diffrn_reflns_limit_l_max 20
_diffrn_reflns_limit_l_min -20
_diffrn_reflns_number 16972
_diffrn_reflns_point_group_measured_fraction_full 1.000
_diffrn_reflns_point_group_measured_fraction_max 0.999
_diffrn_reflns_theta_full 67.679
_diffrn_reflns_theta_max 68.262
_diffrn_reflns_theta_min 4.380
_diffrn_source 'Bruker X8 Prospector Ultra Cu IMS'
_exptl_absorpt_coefficient_mu 0.546
_exptl_absorpt_correction_T_max 0.97
_exptl_absorpt_correction_T_min 0.94
_exptl_absorpt_correction_type multi-scan
_exptl_absorpt_process_details 'Bruker Sadabs'
_exptl_crystal_colour colorless
_exptl_crystal_density_diffrn 1.205
_exptl_crystal_description 'rectangular prism'
_exptl_crystal_F_000 672
_exptl_crystal_size_max 0.120
_exptl_crystal_size_mid 0.080
_exptl_crystal_size_min 0.060
_refine_diff_density_max 0.117
_refine_diff_density_min -0.167
_refine_diff_density_rms 0.036
_refine_ls_extinction_method none
_refine_ls_goodness_of_fit_ref 1.091
_refine_ls_hydrogen_treatment mixed
_refine_ls_matrix_type full
_refine_ls_number_parameters 222
_refine_ls_number_reflns 3169
_refine_ls_number_restraints 0
_refine_ls_restrained_S_all 1.091
_refine_ls_R_factor_all 0.1102
_refine_ls_R_factor_gt 0.0553
_refine_ls_shift/su_max 0.001
_refine_ls_shift/su_mean 0.000
_refine_ls_structure_factor_coef Fsqd
_refine_ls_weighting_details 'w=1/[\s^2^(Fo^2^)+(0.0680P)^2^] where P=(Fo^2^+2Fc^2^)/3'
_refine_ls_weighting_scheme calc
_refine_ls_wR_factor_gt 0.1320
_refine_ls_wR_factor_ref 0.1550
_reflns_Friedel_coverage 0.731
_reflns_Friedel_fraction_full 1.000
_reflns_Friedel_fraction_max 0.999
_reflns_number_gt 1796
_reflns_number_total 3169
_reflns_threshold_expression 'I > 2\s(I)'
_cod_data_source_file jo7b01981_si_002.cif
_cod_data_source_block taniguchi3ia_a_compound_3i
_cod_depositor_comments 'Adding full bibliography for 4033189--4033191.cif.'
_cod_database_code 4033191
_shelx_shelxl_version_number 2016/6
_shelx_space_group_comment
;
The symmetry employed for this shelxl refinement is uniquely defined
by the following loop, which should always be used as a source of
symmetry information in preference to the above space-group names.
They are only intended as comments.
;
_shelx_estimated_absorpt_t_min 0.937
_shelx_estimated_absorpt_t_max 0.968

loop_
_space_group_symop_operation_xyz
'x, y, z'
'-x+1/2, -y, z+1/2'
'-x, y+1/2, -z+1/2'
'x+1/2, -y+1/2, -z'

loop_
_atom_site_label
_atom_site_type_symbol
_atom_site_fract_x
_atom_site_fract_y
_atom_site_fract_z
_atom_site_U_iso_or_equiv
_atom_site_adp_type
_atom_site_occupancy
_atom_site_site_symmetry_order
_atom_site_calc_flag
_atom_site_refinement_flags_posn
_atom_site_refinement_flags_adp
B1 B 0.4043(7) 0.8205(4) 0.8039(3) 0.0738(14) Uani 1 1 d . .
H1 H 0.422(5) 0.913(3) 0.786(2) 0.073(11) Uiso 1 1 d . .
C1 C 0.5834(5) 0.7766(3) 0.8269(2) 0.0692(11) Uani 1 1 d . .
C2 C 0.8241(6) 0.7587(4) 0.8904(3) 0.0872(13) Uani 1 1 d . .
H2A H 0.906903 0.767133 0.928390 0.105 Uiso 1 1 calc R U
C3 C 0.8322(6) 0.6987(4) 0.8257(3) 0.0854(13) Uani 1 1 d . .
H3A H 0.922219 0.657301 0.809346 0.102 Uiso 1 1 calc R U
C4 C 0.6232(6) 0.8865(4) 0.9486(2) 0.0882(14) Uani 1 1 d . .
H4A H 0.707391 0.892701 0.988637 0.132 Uiso 1 1 calc R U
H4B H 0.609438 0.954706 0.922489 0.132 Uiso 1 1 calc R U
H4C H 0.520248 0.865542 0.972765 0.132 Uiso 1 1 calc R U
C5 C 0.6532(6) 0.6604(4) 0.7104(3) 0.0930(14) Uani 1 1 d . .
H5A H 0.745227 0.615184 0.696107 0.139 Uiso 1 1 calc R U
H5B H 0.553762 0.617910 0.712647 0.139 Uiso 1 1 calc R U
H5C H 0.640399 0.716257 0.671440 0.139 Uiso 1 1 calc R U
C6 C 0.2871(6) 0.8274(4) 0.8800(3) 0.0793(13) Uani 1 1 d . .
C7 C 0.3055(5) 0.7548(3) 0.7367(2) 0.0690(11) Uani 1 1 d . .
C8 C 0.2734(6) 0.8008(3) 0.6628(2) 0.0767(12) Uani 1 1 d . .
C9 C 0.3306(8) 0.9118(4) 0.6436(3) 0.0968(15) Uani 1 1 d . .
H9A H 0.268617 0.961763 0.676450 0.116 Uiso 1 1 calc R U
H9B H 0.446335 0.917535 0.658931 0.116 Uiso 1 1 calc R U
C10 C 0.3166(12) 0.9466(5) 0.5636(3) 0.141(3) Uani 1 1 d . .
H10A H 0.306503 1.024556 0.563646 0.170 Uiso 1 1 calc R U
H10B H 0.419581 0.929115 0.536642 0.170 Uiso 1 1 calc R U
C11 C 0.1854(10) 0.9046(7) 0.5185(4) 0.143(3) Uani 1 1 d . .
H11A H 0.207538 0.919760 0.463093 0.171 Uiso 1 1 calc R U
H11B H 0.084999 0.943131 0.532837 0.171 Uiso 1 1 calc R U
C12 C 0.1537(9) 0.7925(6) 0.5262(3) 0.126(2) Uani 1 1 d . .
H12A H 0.224214 0.754602 0.488779 0.151 Uiso 1 1 calc R U
H12B H 0.039607 0.779336 0.510626 0.151 Uiso 1 1 calc R U
C13 C 0.1797(7) 0.7447(4) 0.6056(2) 0.0892(14) Uani 1 1 d . .
C14 C 0.1214(6) 0.6451(5) 0.6229(3) 0.0942(16) Uani 1 1 d . .
H14A H 0.058957 0.609036 0.584849 0.113 Uiso 1 1 calc R U
C15 C 0.1503(6) 0.5946(4) 0.6947(3) 0.0824(13) Uani 1 1 d . .
C16 C 0.0830(6) 0.4913(4) 0.7115(4) 0.0952(15) Uani 1 1 d . .
H16A H 0.014446 0.457439 0.674763 0.114 Uiso 1 1 calc R U
C17 C 0.1189(8) 0.4423(4) 0.7811(4) 0.115(2) Uani 1 1 d . .
H17A H 0.081937 0.372371 0.790321 0.138 Uiso 1 1 calc R U
C18 C 0.2117(7) 0.4963(4) 0.8398(3) 0.1024(16) Uani 1 1 d . .
H18A H 0.226614 0.464666 0.889294 0.123 Uiso 1 1 calc R U
C19 C 0.2798(6) 0.5947(3) 0.8243(3) 0.0821(13) Uani 1 1 d . .
H19A H 0.349700 0.626349 0.861505 0.099 Uiso 1 1 calc R U
C20 C 0.2457(6) 0.6498(3) 0.7518(2) 0.0717(11) Uani 1 1 d . .
N1 N 0.6725(5) 0.8056(3) 0.89091(19) 0.0764(10) Uani 1 1 d . .
N2 N 0.6841(5) 0.7087(3) 0.7876(2) 0.0767(10) Uani 1 1 d . .
N3 N 0.1979(6) 0.8344(4) 0.9322(2) 0.1038(14) Uani 1 1 d . .

loop_
_atom_site_aniso_label
_atom_site_aniso_U_11
_atom_site_aniso_U_22
_atom_site_aniso_U_33
_atom_site_aniso_U_23
_atom_site_aniso_U_13
_atom_site_aniso_U_12
B1 0.082(4) 0.073(3) 0.067(3) -0.002(2) -0.002(3) 0.002(3)
C1 0.072(3) 0.075(3) 0.061(2) 0.002(2) 0.001(2) -0.004(2)
C2 0.071(3) 0.112(4) 0.079(3) 0.011(3) -0.005(3) 0.007(3)
C3 0.071(3) 0.098(3) 0.087(3) 0.004(3) 0.004(3) 0.006(3)
C4 0.093(4) 0.102(3) 0.069(3) -0.015(3) -0.002(2) -0.006(3)
C5 0.098(4) 0.099(3) 0.082(3) -0.021(3) 0.012(3) 0.003(3)
C6 0.074(3) 0.090(3) 0.074(3) -0.011(3) -0.010(3) 0.008(2)
C7 0.073(3) 0.071(2) 0.063(2) -0.003(2) 0.004(2) 0.004(2)
C8 0.083(3) 0.085(3) 0.062(2) -0.002(2) 0.001(2) 0.013(2)
C9 0.110(4) 0.096(4) 0.084(3) 0.019(3) 0.010(3) 0.010(3)
C10 0.239(9) 0.113(4) 0.072(3) 0.008(3) -0.002(5) 0.019(5)
C11 0.157(6) 0.182(8) 0.089(4) 0.033(5) -0.013(4) 0.030(6)
C12 0.160(6) 0.143(6) 0.076(3) -0.005(4) -0.025(4) 0.030(5)
C13 0.099(4) 0.103(3) 0.065(3) -0.008(3) -0.008(3) 0.017(3)
C14 0.096(4) 0.114(4) 0.073(3) -0.024(3) -0.015(3) 0.008(3)
C15 0.080(3) 0.082(3) 0.085(3) -0.020(3) 0.010(3) -0.001(3)
C16 0.088(4) 0.089(4) 0.109(4) -0.030(3) 0.004(3) -0.003(3)
C17 0.141(6) 0.073(3) 0.132(5) -0.017(4) 0.043(4) -0.018(3)
C18 0.110(4) 0.086(3) 0.111(4) 0.009(3) 0.012(3) -0.006(3)
C19 0.095(4) 0.068(3) 0.083(3) 0.002(2) 0.009(3) 0.001(3)
C20 0.072(3) 0.077(3) 0.067(2) -0.007(2) 0.000(2) 0.008(2)
N1 0.074(2) 0.086(2) 0.069(2) -0.0002(18) -0.004(2) -0.001(2)
N2 0.077(3) 0.081(2) 0.073(2) -0.0002(18) 0.009(2) 0.002(2)
N3 0.093(3) 0.131(4) 0.087(3) -0.028(3) 0.003(3) 0.001(3)

loop_
_atom_type_symbol
_atom_type_description
_atom_type_scat_dispersion_real
_atom_type_scat_dispersion_imag
_atom_type_scat_source
C C 0.0181 0.0091 'International Tables Vol C Tables 4.2.6.8 and 6.1.1.4'
H H 0.0000 0.0000 'International Tables Vol C Tables 4.2.6.8 and 6.1.1.4'
B B 0.0090 0.0039 'International Tables Vol C Tables 4.2.6.8 and 6.1.1.4'
N N 0.0311 0.0180 'International Tables Vol C Tables 4.2.6.8 and 6.1.1.4'

loop_
_geom_angle_atom_site_label_1
_geom_angle_atom_site_label_2
_geom_angle_atom_site_label_3
_geom_angle
C1 B1 C6 111.0(3)
C1 B1 C7 116.6(4)
C6 B1 C7 107.6(4)
C1 B1 H1 106.5(19)
C6 B1 H1 102.8(18)
C7 B1 H1 111.4(18)
N1 C1 N2 103.9(3)
N1 C1 B1 126.0(4)
N2 C1 B1 129.9(4)
C3 C2 N1 107.0(4)
C3 C2 H2A 126.5
N1 C2 H2A 126.5
C2 C3 N2 107.1(4)
C2 C3 H3A 126.4
N2 C3 H3A 126.4
N1 C4 H4A 109.5
N1 C4 H4B 109.5
H4A C4 H4B 109.5
N1 C4 H4C 109.5
H4A C4 H4C 109.5
H4B C4 H4C 109.5
N2 C5 H5A 109.5
N2 C5 H5B 109.5
H5A C5 H5B 109.5
N2 C5 H5C 109.5
H5A C5 H5C 109.5
H5B C5 H5C 109.5
N3 C6 B1 176.8(5)
C8 C7 C20 118.4(4)
C8 C7 B1 121.0(4)
C20 C7 B1 120.6(4)
C7 C8 C13 120.6(4)
C7 C8 C9 121.0(4)
C13 C8 C9 118.3(4)
C10 C9 C8 117.6(5)
C10 C9 H9A 107.9
C8 C9 H9A 107.9
C10 C9 H9B 107.9
C8 C9 H9B 107.9
H9A C9 H9B 107.2
C11 C10 C9 117.4(6)
C11 C10 H10A 107.9
C9 C10 H10A 107.9
C11 C10 H10B 107.9
C9 C10 H10B 107.9
H10A C10 H10B 107.2
C10 C11 C12 116.8(6)
C10 C11 H11A 108.1
C12 C11 H11A 108.1
C10 C11 H11B 108.1
C12 C11 H11B 108.1
H11A C11 H11B 107.3
C11 C12 C13 116.7(5)
C11 C12 H12A 108.1
C13 C12 H12A 108.1
C11 C12 H12B 108.1
C13 C12 H12B 108.1
H12A C12 H12B 107.3
C14 C13 C8 119.2(4)
C14 C13 C12 120.8(5)
C8 C13 C12 119.9(5)
C13 C14 C15 123.0(5)
C13 C14 H14A 118.5
C15 C14 H14A 118.5
C14 C15 C20 118.0(4)
C14 C15 C16 121.3(5)
C20 C15 C16 120.7(5)
C17 C16 C15 119.8(5)
C17 C16 H16A 120.1
C15 C16 H16A 120.1
C16 C17 C18 120.6(5)
C16 C17 H17A 119.7
C18 C17 H17A 119.7
C19 C18 C17 120.3(5)
C19 C18 H18A 119.9
C17 C18 H18A 119.9
C18 C19 C20 121.0(5)
C18 C19 H19A 119.5
C20 C19 H19A 119.5
C15 C20 C7 120.7(4)
C15 C20 C19 117.2(4)
C7 C20 C19 122.0(4)
C1 N1 C2 111.2(4)
C1 N1 C4 125.2(4)
C2 N1 C4 123.2(4)
C1 N2 C3 110.8(4)
C1 N2 C5 126.6(4)
C3 N2 C5 122.3(4)

loop_
_geom_bond_atom_site_label_1
_geom_bond_atom_site_label_2
_geom_bond_distance
B1 C1 1.606(7)
B1 C6 1.612(7)
B1 C7 1.624(7)
B1 H1 1.21(4)
C1 N1 1.359(5)
C1 N2 1.358(5)
C2 C3 1.336(6)
C2 N1 1.367(6)
C2 H2A 0.9400
C3 N2 1.375(6)
C3 H3A 0.9400
C4 N1 1.467(6)
C4 H4A 0.9700
C4 H4B 0.9700
C4 H4C 0.9700
C5 N2 1.470(6)
C5 H5A 0.9700
C5 H5B 0.9700
C5 H5C 0.9700
C6 N3 1.150(5)
C7 C8 1.408(5)
C7 C20 1.427(6)
C8 C13 1.423(6)
C8 C9 1.503(6)
C9 C10 1.436(6)
C9 H9A 0.9800
C9 H9B 0.9800
C10 C11 1.417(10)
C10 H10A 0.9800
C10 H10B 0.9800
C11 C12 1.434(9)
C11 H11A 0.9800
C11 H11B 0.9800
C12 C13 1.495(7)
C12 H12A 0.9800
C12 H12B 0.9800
C13 C14 1.368(7)
C14 C15 1.396(6)
C14 H14A 0.9400
C15 C20 1.424(6)
C15 C16 1.434(7)
C16 C17 1.367(7)
C16 H16A 0.9400
C17 C18 1.424(8)
C17 H17A 0.9400
C18 C19 1.377(6)
C18 H18A 0.9400
C19 C20 1.442(6)
C19 H19A 0.9400
